data_4084623
loop_
_publ_author_name
'Dickie, Diane A.'
'Kemp, Richard A.'

_publ_section_title
;
 Structures and CO2Reactivity of Zinc Complexes of Bis(diisopropyl-) and
 Bis(diphenylphosphino)amines
;
_journal_issue 22
_journal_name_full Organometallics
_journal_page_first 6511
_journal_paper_doi 10.1021/om500856p
_journal_volume 33
_journal_year 2014
_chemical_formula_sum 'C36 H48 N2 P4 Zn'
_chemical_formula_weight 698.01
_space_group_crystal_system monoclinic
_space_group_IT_number 14
_space_group_name_Hall '-P 2yn'
_space_group_name_H-M_alt 'P 1 21/n 1'
_symmetry_space_group_name_Hall '-P 2yn'
_symmetry_space_group_name_H-M 'P 1 21/n 1'
_atom_sites_solution_hydrogens geom
_cell_angle_alpha 90
_cell_angle_beta 92.207(5)
_cell_angle_gamma 90
_cell_formula_units_Z 4
_cell_length_a 12.6683(10)
_cell_length_b 20.4452(14)
_cell_length_c 14.5846(11)
_cell_measurement_reflns_used 9451
_cell_measurement_temperature 228.(2)
_cell_measurement_theta_max 26.2711
_cell_measurement_theta_min 2.8879
_cell_volume 3774.7(5)
_computing_cell_refinement 'SAINT V8.34A (Bruker AXS Inc., 2013)'
_computing_data_reduction 'SAINT V8.34A (Bruker AXS Inc., 2013)'
_computing_structure_refinement 'SHELXL-2013 (Sheldrick, 2013)'
_computing_structure_solution 'Bruker XT Intrinsic Solution Method'
_diffrn_ambient_temperature 228.(2)
_diffrn_detector_area_resol_mean 8.3333
_diffrn_measured_fraction_theta_full 0.998
_diffrn_measured_fraction_theta_max 0.998
_diffrn_measurement_device_type 'Bruker Kappa APEX II CCD'
_diffrn_measurement_method '\f and \w scans'
_diffrn_radiation_monochromator graphite
_diffrn_radiation_type 'Mo K\a'
_diffrn_radiation_wavelength 0.71073
_diffrn_reflns_av_R_equivalents 0.0579
_diffrn_reflns_av_unetI/netI 0.0475
_diffrn_reflns_limit_h_max 15
_diffrn_reflns_limit_h_min -15
_diffrn_reflns_limit_k_max 25
_diffrn_reflns_limit_k_min -25
_diffrn_reflns_limit_l_max 18
_diffrn_reflns_limit_l_min -18
_diffrn_reflns_number 75117
_diffrn_reflns_theta_full 26.42
_diffrn_reflns_theta_max 26.42
_diffrn_reflns_theta_min 2.56
_diffrn_source 'fine-focus tube'
_exptl_absorpt_coefficient_mu 0.846
_exptl_absorpt_correction_T_max 0.91
_exptl_absorpt_correction_T_min 0.84
_exptl_absorpt_correction_type multi-scan
_exptl_absorpt_process_details 'SADABS V2012/1 (Bruker AXS Inc.)'
_exptl_crystal_colour colourless
_exptl_crystal_density_diffrn 1.228
_exptl_crystal_density_method 'not measured'
_exptl_crystal_description irregular
_exptl_crystal_F_000 1472
_exptl_crystal_size_max 0.276
_exptl_crystal_size_mid 0.184
_exptl_crystal_size_min 0.115
_refine_diff_density_max 0.284
_refine_diff_density_min -0.291
_refine_ls_extinction_method none
_refine_ls_goodness_of_fit_ref 1.020
_refine_ls_hydrogen_treatment constr
_refine_ls_matrix_type full
_refine_ls_number_parameters 396
_refine_ls_number_reflns 7749
_refine_ls_number_restraints 0
_refine_ls_restrained_S_all 1.020
_refine_ls_R_factor_all 0.0666
_refine_ls_R_factor_gt 0.0371
_refine_ls_shift/su_max 0.001
_refine_ls_shift/su_mean 0.000
_refine_ls_structure_factor_coef Fsqd
_refine_ls_weighting_details 'w=1/[\s^2^(Fo^2^)+(0.0366P)^2^+1.5925P] where P=(Fo^2^+2Fc^2^)/3'
_refine_ls_weighting_scheme calc
_refine_ls_wR_factor_gt 0.0775
_refine_ls_wR_factor_ref 0.0887
_reflns_number_gt 5578
_reflns_number_total 7749
_reflns_threshold_expression 'I > 2\s(I)'
_cod_data_source_file om500856p_si_001.cif
_cod_data_source_block 6
_cod_depositor_comments 'Adding full bibliography for 4084620--4084627.cif.'
_cod_database_code 4084623

loop_
_space_group_symop_operation_xyz
'x, y, z'
'-x+1/2, y+1/2, -z+1/2'
'-x, -y, -z'
'x-1/2, -y-1/2, z-1/2'

loop_
_atom_site_type_symbol
_atom_site_label
_atom_site_fract_x
_atom_site_fract_y
_atom_site_fract_z
_atom_site_U_iso_or_equiv
_atom_site_adp_type
_atom_site_calc_flag
_atom_site_refinement_flags_adp
_atom_site_refinement_flags_posn
_atom_site_occupancy
Zn Zn1 0.26209(2) 0.24351(2) 0.49910(2) 0.02956(9) Uani d . . 1
P P1 0.34340(5) 0.32430(3) 0.40818(4) 0.03052(15) Uani d . . 1
P P2 0.19548(5) 0.35270(3) 0.52497(4) 0.02755(15) Uani d . . 1
P P3 0.33253(5) 0.15835(3) 0.59476(4) 0.02942(15) Uani d . . 1
P P4 0.17894(5) 0.13922(3) 0.46911(4) 0.02831(15) Uani d . . 1
N N1 0.27539(15) 0.38494(9) 0.45153(13) 0.0322(5) Uani d . . 1
N N2 0.25772(15) 0.10169(8) 0.54407(13) 0.0327(5) Uani d . . 1
C C1 0.4842(2) 0.34258(13) 0.4273(2) 0.0461(7) Uani d . . 1
H H1 0.5248 0.312 0.3896 0.055 Uiso calc U R 1
C C2 0.5162(2) 0.33098(17) 0.5276(2) 0.0688(9) Uani d . . 1
H H2A 0.5915 0.3385 0.5368 0.103 Uiso calc U R 1
H H2B 0.4999 0.2863 0.5441 0.103 Uiso calc U R 1
H H2C 0.4778 0.3608 0.5659 0.103 Uiso calc U R 1
C C3 0.5106(2) 0.41198(15) 0.3985(3) 0.0791(11) Uani d . . 1
H H3A 0.4678 0.4427 0.4315 0.119 Uiso calc U R 1
H H3B 0.4961 0.4169 0.3331 0.119 Uiso calc U R 1
H H3C 0.5848 0.4206 0.4125 0.119 Uiso calc U R 1
C C4 0.3232(2) 0.32258(13) 0.28308(17) 0.0447(7) Uani d . . 1
H H4 0.3467 0.3649 0.258 0.054 Uiso calc U R 1
C C5 0.2060(2) 0.31430(18) 0.2595(2) 0.0695(9) Uani d . . 1
H H5A 0.1947 0.3128 0.1934 0.104 Uiso calc U R 1
H H5B 0.1673 0.3509 0.284 0.104 Uiso calc U R 1
H H5C 0.1811 0.2739 0.286 0.104 Uiso calc U R 1
C C6 0.3868(3) 0.26797(18) 0.2405(2) 0.0751(10) Uani d . . 1
H H6A 0.3673 0.2264 0.267 0.113 Uiso calc U R 1
H H6B 0.4616 0.2758 0.2527 0.113 Uiso calc U R 1
H H6C 0.372 0.267 0.1748 0.113 Uiso calc U R 1
C C7 0.21615(18) 0.39522(10) 0.63437(16) 0.0306(5) Uani d . . 1
C C8 0.1544(3) 0.38213(14) 0.70824(19) 0.0594(9) Uani d . . 1
H H8 0.1004 0.3507 0.7025 0.071 Uiso calc U R 1
C C9 0.1712(3) 0.41468(17) 0.7904(2) 0.0767(11) Uani d . . 1
H H9 0.1282 0.4052 0.8398 0.092 Uiso calc U R 1
C C10 0.2489(3) 0.46039(15) 0.8010(2) 0.0604(8) Uani d . . 1
H H10 0.2594 0.4826 0.857 0.072 Uiso calc U R 1
C C11 0.3111(2) 0.47334(13) 0.7294(2) 0.0525(8) Uani d . . 1
H H11 0.3655 0.5044 0.7362 0.063 Uiso calc U R 1
C C12 0.2950(2) 0.44121(12) 0.64633(18) 0.0416(6) Uani d . . 1
H H12 0.3386 0.4509 0.5974 0.05 Uiso calc U R 1
C C13 0.06003(19) 0.37612(10) 0.49420(16) 0.0324(5) Uani d . . 1
C C14 0.0387(2) 0.42614(11) 0.43212(17) 0.0391(6) Uani d . . 1
H H14 0.0948 0.4471 0.4036 0.047 Uiso calc U R 1
C C15 -0.0637(2) 0.44564(13) 0.4117(2) 0.0506(7) Uani d . . 1
H H15 -0.0772 0.4795 0.3693 0.061 Uiso calc U R 1
C C16 -0.1458(3) 0.41556(17) 0.4532(2) 0.0648(9) Uani d . . 1
H H16 -0.2155 0.4296 0.4403 0.078 Uiso calc U R 1
C C17 -0.1268(2) 0.36524(18) 0.5133(2) 0.0698(10) Uani d . . 1
H H17 -0.1834 0.3444 0.5412 0.084 Uiso calc U R 1
C C18 -0.0244(2) 0.34493(14) 0.5331(2) 0.0523(7) Uani d . . 1
H H18 -0.0119 0.3096 0.5733 0.063 Uiso calc U R 1
C C19 0.4709(2) 0.13258(13) 0.58941(18) 0.0438(7) Uani d . . 1
H H19 0.514 0.1628 0.6285 0.053 Uiso calc U R 1
C C20 0.4891(3) 0.06390(17) 0.6257(3) 0.0885(12) Uani d . . 1
H H20A 0.4414 0.0339 0.5935 0.133 Uiso calc U R 1
H H20B 0.4759 0.0628 0.6908 0.133 Uiso calc U R 1
H H20C 0.5615 0.051 0.6162 0.133 Uiso calc U R 1
C C21 0.5085(2) 0.13839(17) 0.4921(2) 0.0651(9) Uani d . . 1
H H21A 0.5844 0.1318 0.4923 0.098 Uiso calc U R 1
H H21B 0.4915 0.1816 0.4682 0.098 Uiso calc U R 1
H H21C 0.4738 0.1055 0.4537 0.098 Uiso calc U R 1
C C22 0.3099(2) 0.16083(12) 0.71788(16) 0.0399(6) Uani d . . 1
H H22 0.3266 0.1173 0.7442 0.048 Uiso calc U R 1
C C23 0.1944(2) 0.17556(16) 0.7328(2) 0.0608(8) Uani d . . 1
H H23A 0.1821 0.1759 0.798 0.091 Uiso calc U R 1
H H23B 0.1507 0.1422 0.7031 0.091 Uiso calc U R 1
H H23C 0.1765 0.218 0.7067 0.091 Uiso calc U R 1
C C24 0.3805(3) 0.21150(16) 0.7666(2) 0.0662(9) Uani d . . 1
H H24A 0.3698 0.2538 0.7377 0.099 Uiso calc U R 1
H H24B 0.4539 0.1986 0.7625 0.099 Uiso calc U R 1
H H24C 0.3628 0.2142 0.8306 0.099 Uiso calc U R 1
C C25 0.04218(18) 0.12769(10) 0.49890(16) 0.0311(5) Uani d . . 1
C C26 -0.0352(2) 0.17014(13) 0.46560(19) 0.0482(7) Uani d . . 1
H H26 -0.0167 0.2055 0.4283 0.058 Uiso calc U R 1
C C27 -0.1396(2) 0.16083(17) 0.4868(2) 0.0651(9) Uani d . . 1
H H27 -0.1921 0.1892 0.463 0.078 Uiso calc U R 1
C C28 -0.1661(2) 0.10997(17) 0.5427(2) 0.0631(9) Uani d . . 1
H H28 -0.2371 0.1035 0.5569 0.076 Uiso calc U R 1
C C29 -0.0901(3) 0.06859(14) 0.5782(2) 0.0563(8) Uani d . . 1
H H29 -0.1086 0.0343 0.6174 0.068 Uiso calc U R 1
C C30 0.0136(2) 0.07733(12) 0.55613(18) 0.0432(7) Uani d . . 1
H H30 0.0657 0.0487 0.5803 0.052 Uiso calc U R 1
C C31 0.18463(19) 0.09541(10) 0.36032(16) 0.0321(6) Uani d . . 1
C C32 0.1030(2) 0.09421(13) 0.29487(19) 0.0514(7) Uani d . . 1
H H32 0.0399 0.1165 0.3058 0.062 Uiso calc U R 1
C C33 0.1131(3) 0.06054(15) 0.2133(2) 0.0587(8) Uani d . . 1
H H33 0.056 0.0596 0.1702 0.07 Uiso calc U R 1
C C34 0.2036(3) 0.02888(15) 0.1945(2) 0.0573(8) Uani d . . 1
H H34 0.2102 0.007 0.1383 0.069 Uiso calc U R 1
C C35 0.2847(3) 0.02935(18) 0.2581(2) 0.0775(11) Uani d . . 1
H H35 0.3478 0.0073 0.2462 0.093 Uiso calc U R 1
C C36 0.2751(2) 0.06219(15) 0.3408(2) 0.0602(9) Uani d . . 1
H H36 0.3318 0.0616 0.3842 0.072 Uiso calc U R 1

loop_
_atom_site_aniso_label
_atom_site_aniso_U_11
_atom_site_aniso_U_22
_atom_site_aniso_U_33
_atom_site_aniso_U_12
_atom_site_aniso_U_13
_atom_site_aniso_U_23
Zn1 0.02912(18) 0.02615(14) 0.03353(17) -0.00058(10) 0.00303(13) 0.00193(11)
P1 0.0269(4) 0.0331(3) 0.0322(4) -0.0021(2) 0.0082(3) 0.0012(2)
P2 0.0269(4) 0.0257(3) 0.0304(4) 0.0000(2) 0.0064(3) 0.0007(2)
P3 0.0260(4) 0.0341(3) 0.0281(3) 0.0040(2) -0.0004(3) 0.0003(2)
P4 0.0284(4) 0.0249(3) 0.0314(4) 0.0006(2) -0.0017(3) 0.0010(2)
N1 0.0325(12) 0.0310(10) 0.0339(12) -0.0010(8) 0.0122(9) 0.0029(8)
N2 0.0345(12) 0.0294(10) 0.0339(12) 0.0042(8) -0.0043(9) 0.0001(8)
C1 0.0297(16) 0.0478(15) 0.062(2) -0.0013(11) 0.0126(14) -0.0004(13)
C2 0.041(2) 0.085(2) 0.078(3) -0.0103(15) -0.0156(18) -0.0073(18)
C3 0.040(2) 0.064(2) 0.134(3) -0.0178(15) 0.012(2) 0.018(2)
C4 0.0487(19) 0.0549(16) 0.0311(15) 0.0036(12) 0.0105(13) 0.0027(12)
C5 0.054(2) 0.110(3) 0.0440(19) 0.0096(18) -0.0053(16) -0.0073(18)
C6 0.072(3) 0.102(3) 0.052(2) 0.023(2) 0.0085(18) -0.0272(18)
C7 0.0318(14) 0.0302(11) 0.0299(14) 0.0035(9) 0.0023(11) 0.0009(9)
C8 0.074(2) 0.0658(19) 0.0396(17) -0.0325(16) 0.0212(16) -0.0102(14)
C9 0.107(3) 0.090(2) 0.0352(18) -0.038(2) 0.0271(19) -0.0107(16)
C10 0.077(2) 0.067(2) 0.0369(18) -0.0086(17) -0.0011(17) -0.0130(14)
C11 0.051(2) 0.0558(17) 0.0499(19) -0.0130(13) -0.0028(16) -0.0119(14)
C12 0.0377(16) 0.0457(14) 0.0418(16) -0.0071(11) 0.0077(13) -0.0035(12)
C13 0.0327(15) 0.0323(12) 0.0322(14) 0.0026(10) 0.0027(11) -0.0053(10)
C14 0.0413(17) 0.0369(13) 0.0390(16) 0.0046(11) -0.0007(13) -0.0051(11)
C15 0.055(2) 0.0492(16) 0.0462(18) 0.0151(14) -0.0128(16) -0.0074(13)
C16 0.038(2) 0.082(2) 0.073(2) 0.0209(16) -0.0109(18) -0.0132(18)
C17 0.0269(18) 0.101(3) 0.081(3) -0.0003(16) 0.0063(17) 0.011(2)
C18 0.0337(18) 0.0660(18) 0.057(2) -0.0044(13) 0.0040(14) 0.0158(14)
C19 0.0285(16) 0.0618(17) 0.0406(17) 0.0078(12) -0.0036(13) -0.0074(12)
C20 0.070(3) 0.092(3) 0.105(3) 0.049(2) 0.014(2) 0.027(2)
C21 0.0360(18) 0.101(3) 0.059(2) 0.0090(16) 0.0109(16) -0.0135(18)
C22 0.0447(17) 0.0467(14) 0.0284(14) 0.0004(11) 0.0013(12) 0.0008(11)
C23 0.050(2) 0.088(2) 0.0457(19) -0.0012(16) 0.0212(16) -0.0083(16)
C24 0.066(2) 0.089(2) 0.0435(19) -0.0129(18) 0.0019(17) -0.0230(16)
C25 0.0313(15) 0.0312(12) 0.0306(14) -0.0021(9) -0.0010(11) -0.0042(10)
C26 0.0375(18) 0.0553(16) 0.0520(18) 0.0066(12) 0.0049(14) 0.0085(13)
C27 0.036(2) 0.091(2) 0.068(2) 0.0160(16) -0.0015(17) 0.0078(18)
C28 0.0334(19) 0.088(2) 0.068(2) -0.0112(16) 0.0112(16) -0.0146(19)
C29 0.057(2) 0.0513(17) 0.062(2) -0.0170(14) 0.0192(17) -0.0017(14)
C30 0.0417(18) 0.0374(13) 0.0508(17) -0.0019(11) 0.0043(14) 0.0001(12)
C31 0.0337(15) 0.0286(11) 0.0337(14) -0.0018(9) -0.0018(12) 0.0002(9)
C32 0.0508(19) 0.0603(17) 0.0420(17) 0.0178(14) -0.0110(15) -0.0078(13)
C33 0.067(2) 0.070(2) 0.0370(17) 0.0161(16) -0.0166(16) -0.0066(14)
C34 0.063(2) 0.0684(19) 0.0407(18) 0.0060(15) -0.0016(17) -0.0155(14)
C35 0.053(2) 0.112(3) 0.067(2) 0.0249(19) -0.0035(19) -0.044(2)
C36 0.0376(18) 0.085(2) 0.057(2) 0.0104(15) -0.0081(15) -0.0287(16)

loop_
_atom_type_symbol
_atom_type_description
_atom_type_scat_dispersion_real
_atom_type_scat_dispersion_imag
_atom_type_scat_source
C C 0.0033 0.0016 'International Tables Vol C Tables 4.2.6.8 and 6.1.1.4'
H H 0.0000 0.0000 'International Tables Vol C Tables 4.2.6.8 and 6.1.1.4'
N N 0.0061 0.0033 'International Tables Vol C Tables 4.2.6.8 and 6.1.1.4'
P P 0.1023 0.0942 'International Tables Vol C Tables 4.2.6.8 and 6.1.1.4'
Zn Zn 0.2839 1.4301 'International Tables Vol C Tables 4.2.6.8 and 6.1.1.4'

loop_
_geom_angle_atom_site_label_1
_geom_angle_atom_site_label_2
_geom_angle_atom_site_label_3
_geom_angle
P1 Zn1 P3 132.35(2)
P1 Zn1 P4 135.15(2)
P3 Zn1 P4 67.12(2)
P1 Zn1 P2 66.89(2)
P3 Zn1 P2 135.02(2)
P4 Zn1 P2 133.73(2)
N1 P1 C1 107.92(11)
N1 P1 C4 109.94(11)
C1 P1 C4 104.67(13)
N1 P1 Zn1 93.70(7)
C1 P1 Zn1 119.77(9)
C4 P1 Zn1 119.67(9)
C1 P1 P2 124.49(10)
C4 P1 P2 124.76(9)
Zn1 P1 P2 57.346(19)
N1 P2 C13 109.44(11)
N1 P2 C7 107.92(10)
C13 P2 C7 101.07(10)
N1 P2 Zn1 92.37(7)
C13 P2 Zn1 122.33(7)
C7 P2 Zn1 122.40(7)
C13 P2 P1 125.68(8)
C7 P2 P1 125.84(8)
Zn1 P2 P1 55.768(18)
N2 P3 C22 110.44(11)
N2 P3 C19 108.17(11)
C22 P3 C19 103.66(12)
N2 P3 Zn1 93.14(7)
C22 P3 Zn1 119.00(9)
C19 P3 Zn1 121.45(9)
C22 P3 P4 122.94(9)
C19 P3 P4 127.25(9)
Zn1 P3 P4 56.941(19)
N2 P4 C25 109.92(10)
N2 P4 C31 107.82(10)
C25 P4 C31 102.35(11)
N2 P4 Zn1 92.44(7)
C25 P4 Zn1 119.03(7)
C31 P4 Zn1 124.05(8)
C25 P4 P3 122.35(8)
C31 P4 P3 128.38(8)
Zn1 P4 P3 55.942(19)
P2 N1 P1 107.02(10)
P4 N2 P3 107.07(10)
C3 C1 C2 111.0(3)
C3 C1 P1 111.8(2)
C2 C1 P1 109.69(19)
C5 C4 C6 110.7(3)
C5 C4 P1 108.95(19)
C6 C4 P1 111.3(2)
C12 C7 C8 117.6(2)
C12 C7 P2 120.93(19)
C8 C7 P2 121.49(19)
C9 C8 C7 120.7(3)
C10 C9 C8 121.1(3)
C11 C10 C9 119.0(3)
C10 C11 C12 120.7(3)
C7 C12 C11 121.0(3)
C18 C13 C14 118.2(2)
C18 C13 P2 120.88(19)
C14 C13 P2 120.87(19)
C15 C14 C13 120.8(3)
C16 C15 C14 120.0(3)
C17 C16 C15 120.2(3)
C16 C17 C18 120.1(3)
C17 C18 C13 120.7(3)
C20 C19 C21 110.5(2)
C20 C19 P3 112.6(2)
C21 C19 P3 110.63(19)
C23 C22 C24 110.5(2)
C23 C22 P3 109.55(18)
C24 C22 P3 111.36(19)
C30 C25 C26 118.7(2)
C30 C25 P4 121.00(19)
C26 C25 P4 120.26(19)
C27 C26 C25 120.4(3)
C28 C27 C26 119.7(3)
C29 C28 C27 120.6(3)
C28 C29 C30 119.7(3)
C29 C30 C25 120.8(3)
C36 C31 C32 117.2(2)
C36 C31 P4 119.00(19)
C32 C31 P4 123.79(19)
C31 C32 C33 120.8(3)
C34 C33 C32 121.2(3)
C33 C34 C35 118.8(3)
C34 C35 C36 120.5(3)
C31 C36 C35 121.4(3)

loop_
_geom_bond_atom_site_label_1
_geom_bond_atom_site_label_2
_geom_bond_distance
Zn1 P1 2.3776(6)
Zn1 P3 2.3829(6)
Zn1 P4 2.4106(6)
Zn1 P2 2.4213(6)
P1 N1 1.6496(19)
P1 C1 1.833(3)
P1 C4 1.833(3)
P2 N1 1.6402(19)
P2 C13 1.821(2)
P2 C7 1.827(2)
P3 N2 1.6532(19)
P3 C22 1.830(2)
P3 C19 1.835(3)
P4 N2 1.6419(19)
P4 C25 1.818(2)
P4 C31 1.826(2)
C1 C3 1.521(4)
C1 C2 1.521(4)
C4 C5 1.521(4)
C4 C6 1.523(4)
C7 C12 1.378(3)
C7 C8 1.382(3)
C8 C9 1.380(4)
C9 C10 1.362(4)
C10 C11 1.359(4)
C11 C12 1.386(4)
C13 C18 1.385(3)
C13 C14 1.386(3)
C14 C15 1.379(4)
C15 C16 1.369(4)
C16 C17 1.367(4)
C17 C18 1.382(4)
C19 C20 1.515(4)
C19 C21 1.519(4)
C22 C23 1.517(4)
C22 C24 1.527(4)
C25 C30 1.382(3)
C25 C26 1.384(3)
C26 C27 1.382(4)
C27 C28 1.371(4)
C28 C29 1.368(4)
C29 C30 1.376(4)
C31 C36 1.371(3)
C31 C32 1.380(3)
C32 C33 1.384(4)
C33 C34 1.355(4)
C34 C35 1.358(4)
C35 C36 1.389(4)

loop_
_geom_torsion_atom_site_label_1
_geom_torsion_atom_site_label_2
_geom_torsion_atom_site_label_3
_geom_torsion_atom_site_label_4
_geom_torsion
C13 P2 N1 P1 -124.20(11)
C7 P2 N1 P1 126.63(11)
Zn1 P2 N1 P1 1.40(10)
C1 P1 N1 P2 -124.37(13)
C4 P1 N1 P2 122.02(13)
Zn1 P1 N1 P2 -1.43(10)
C25 P4 N2 P3 -117.81(11)
C31 P4 N2 P3 131.36(11)
Zn1 P4 N2 P3 4.32(10)
C22 P3 N2 P4 118.21(13)
C19 P3 N2 P4 -128.99(12)
Zn1 P3 N2 P4 -4.38(10)
N1 P1 C1 C3 -48.5(3)
C4 P1 C1 C3 68.6(3)
Zn1 P1 C1 C3 -153.7(2)
P2 P1 C1 C3 -84.9(2)
N1 P1 C1 C2 75.1(2)
C4 P1 C1 C2 -167.9(2)
Zn1 P1 C1 C2 -30.2(2)
P2 P1 C1 C2 38.6(2)
N1 P1 C4 C5 -58.8(2)
C1 P1 C4 C5 -174.5(2)
Zn1 P1 C4 C5 47.8(2)
P2 P1 C4 C5 -21.1(2)
N1 P1 C4 C6 178.8(2)
C1 P1 C4 C6 63.1(2)
Zn1 P1 C4 C6 -74.6(2)
P2 P1 C4 C6 -143.5(2)
N1 P2 C7 C12 -5.5(2)
C13 P2 C7 C12 -120.3(2)
Zn1 P2 C7 C12 99.4(2)
P1 P2 C7 C12 30.7(2)
N1 P2 C7 C8 175.2(2)
C13 P2 C7 C8 60.4(2)
Zn1 P2 C7 C8 -79.9(2)
P1 P2 C7 C8 -148.6(2)
C12 C7 C8 C9 0.6(5)
P2 C7 C8 C9 180.0(3)
C7 C8 C9 C10 -0.1(6)
C8 C9 C10 C11 -0.6(6)
C9 C10 C11 C12 0.8(5)
C8 C7 C12 C11 -0.4(4)
P2 C7 C12 C11 -179.8(2)
C10 C11 C12 C7 -0.3(4)
N1 P2 C13 C18 166.6(2)
C7 P2 C13 C18 -79.7(2)
Zn1 P2 C13 C18 60.6(2)
P1 P2 C13 C18 129.20(19)
N1 P2 C13 C14 -14.2(2)
C7 P2 C13 C14 99.5(2)
Zn1 P2 C13 C14 -120.18(17)
P1 P2 C13 C14 -51.6(2)
C18 C13 C14 C15 1.9(4)
P2 C13 C14 C15 -177.33(18)
C13 C14 C15 C16 0.2(4)
C14 C15 C16 C17 -1.5(5)
C15 C16 C17 C18 0.6(5)
C16 C17 C18 C13 1.6(5)
C14 C13 C18 C17 -2.8(4)
P2 C13 C18 C17 176.5(2)
N2 P3 C19 C20 -52.4(2)
C22 P3 C19 C20 64.9(2)
Zn1 P3 C19 C20 -157.9(2)
P4 P3 C19 C20 -87.7(2)
N2 P3 C19 C21 71.8(2)
C22 P3 C19 C21 -170.9(2)
Zn1 P3 C19 C21 -33.8(2)
P4 P3 C19 C21 36.5(2)
N2 P3 C22 C23 -59.1(2)
C19 P3 C22 C23 -174.79(19)
Zn1 P3 C22 C23 46.7(2)
P4 P3 C22 C23 -20.7(2)
N2 P3 C22 C24 178.34(19)
C19 P3 C22 C24 62.7(2)
Zn1 P3 C22 C24 -75.8(2)
P4 P3 C22 C24 -143.21(18)
N2 P4 C25 C30 -19.6(2)
C31 P4 C25 C30 94.7(2)
Zn1 P4 C25 C30 -124.27(18)
P3 P4 C25 C30 -58.3(2)
N2 P4 C25 C26 159.3(2)
C31 P4 C25 C26 -86.3(2)
Zn1 P4 C25 C26 54.7(2)
P3 P4 C25 C26 120.66(19)
C30 C25 C26 C27 -2.2(4)
P4 C25 C26 C27 178.8(2)
C25 C26 C27 C28 1.4(5)
C26 C27 C28 C29 0.4(5)
C27 C28 C29 C30 -1.2(5)
C28 C29 C30 C25 0.3(4)
C26 C25 C30 C29 1.4(4)
P4 C25 C30 C29 -179.7(2)
N2 P4 C31 C36 -28.4(2)
C25 P4 C31 C36 -144.3(2)
Zn1 P4 C31 C36 77.4(2)
P3 P4 C31 C36 6.5(3)
N2 P4 C31 C32 152.5(2)
C25 P4 C31 C32 36.6(2)
Zn1 P4 C31 C32 -101.7(2)
P3 P4 C31 C32 -172.65(18)
C36 C31 C32 C33 0.2(4)
P4 C31 C32 C33 179.3(2)
C31 C32 C33 C34 -1.3(5)
C32 C33 C34 C35 1.4(5)
C33 C34 C35 C36 -0.5(5)
C32 C31 C36 C35 0.7(5)
P4 C31 C36 C35 -178.4(3)
C34 C35 C36 C31 -0.6(6)
